data_9007898
loop_
_publ_author_name
'Cisarova, I.'
'Skala, R.'
'Ondrus, P.'
'Drabek, M.'

_publ_section_title
;
 Trigonal Na4[UO2(CO3)3]
 Note: synthetic polymorph of cejkaite
;
_journal_name_full 'Acta Crystallographica, Section E'
_journal_page_first i32
_journal_page_last i34
_journal_paper_doi 10.1107/S1600536801005992
_journal_volume 57
_journal_year 2001
_chemical_formula_structural Na4[UO2(CO3)3]
_chemical_formula_sum 'C3 Na4 O11 U'
_space_group_IT_number 165
_symmetry_space_group_name_Hall '-P 3 2"c'
_symmetry_space_group_name_H-M 'P -3 c 1'
_cell_angle_alpha 90
_cell_angle_beta 90
_cell_angle_gamma 120
_cell_length_a 9.3380
_cell_length_b 9.3380
_cell_length_c 12.8170
_cell_formula_units_Z 4
_cell_volume 967.887
_database_code_amcsd 0010356
_exptl_crystal_density_diffrn 3.720
_cod_original_formula_sum 'Na4 U C3 O11'
_cod_database_code 9007898
_amcsd_formula_title Na4[UO2(CO3)3]

loop_
_space_group_symop_operation_xyz
x,y,z
-y,-x,1/2+z
y,-x+y,-z
-x,-x+y,1/2-z
-x+y,-x,z
-x+y,y,1/2+z
-x,-y,-z
y,x,1/2-z
-y,x-y,z
x,x-y,1/2+z
x-y,x,-z
x-y,-y,1/2-z

loop_
_atom_site_aniso_label
_atom_site_aniso_U_11
_atom_site_aniso_U_22
_atom_site_aniso_U_33
_atom_site_aniso_U_12
_atom_site_aniso_U_13
_atom_site_aniso_U_23
Na1 0.02100 0.02100 0.02400 0.01000 0.00000 0.00000
Na2 0.02500 0.02300 0.02000 0.01200 0.00000 0.00000
Na3 0.01740 0.01820 0.05220 0.00850 -0.00290 0.00140
U 0.01170 0.01100 0.01360 0.00500 0.00000 0.00000
C 0.01400 0.01400 0.02100 0.00510 0.00390 0.00220
O11 0.02110 0.01380 0.04800 0.00920 0.00010 0.00170
O12 0.01250 0.01390 0.05700 0.00580 0.00120 0.00220
O13 0.01490 0.01220 0.04000 0.00420 0.00050 -0.00150
O1 0.02300 0.02500 0.02200 0.01200 0.00000 0.00000
O2 0.02600 0.02400 0.01300 0.01200 0.00000 0.00000

loop_
_atom_site_label
_atom_site_fract_x
_atom_site_fract_y
_atom_site_fract_z
_atom_site_U_iso_or_equiv
Na1 0.00000 0.00000 0.00000 0.02210
Na2 0.00000 0.00000 0.25000 0.02290
Na3 -0.12330 0.56880 0.12367 0.02950
U 0.33333 0.66667 0.13022 0.01212
C 0.07410 0.32790 0.12800 0.01710
O11 0.04620 0.45090 0.11860 0.02740
O12 0.22990 0.37710 0.14360 0.02830
O13 -0.03580 0.18050 0.12190 0.02350
O1 0.33333 0.66667 0.27140 0.02280
O2 0.33333 0.66667 -0.01100 0.02140

loop_
_cod_related_entry_id
_cod_related_entry_database
_cod_related_entry_code
1 AMCSD 0010356
